data_7110569
loop_
_publ_author_name
'Clegg, William'
'Liddle, Stephen T.'
'Davies, Robert P.'
'Dunbar, Lorraine'
'Feeder, Neil'
'Snaith, Ronald'
'Wheatley, Andrew E. H.'
'Mulvey, Robert E.'

_publ_section_title
;
 Lithiated organophosphorus enamines: a new synthetic approach and the
 first crystal structures
;
_journal_issue 15
_journal_name_full 'Chemical Communications'
_journal_page_first 1401
_journal_paper_doi 10.1039/a903175h
_journal_year 1999
_chemical_formula_sum 'C21 H29 Li N2 O P'
_chemical_formula_weight 363.37
_chemical_name_systematic
; 
 ? 
;
_space_group_IT_number 15
_symmetry_cell_setting monoclinic
_symmetry_space_group_name_Hall '-C 2yc'
_symmetry_space_group_name_H-M 'C 1 2/c 1'
_atom_sites_solution_hydrogens geom
_atom_sites_solution_primary direct
_atom_sites_solution_secondary difmap
_audit_creation_method SHELXL-97
_cell_angle_alpha 90.00
_cell_angle_beta 130.69(3)
_cell_angle_gamma 90.00
_cell_formula_units_Z 8
_cell_length_a 27.740(6)
_cell_length_b 9.803(2)
_cell_length_c 20.206(4)
_cell_measurement_temperature 180(2)
_cell_volume 4166(2)
_computing_structure_refinement 'SHELXL-97 (Sheldrick, 1997)'
_computing_structure_solution 'SHELXS-97 (Sheldrick, 1990)'
_diffrn_ambient_temperature 180(2)
_diffrn_measured_fraction_theta_full 0.997
_diffrn_measured_fraction_theta_max 0.997
_diffrn_radiation_monochromator graphite
_diffrn_radiation_source 'fine-focus sealed tube'
_diffrn_radiation_type MoK\a
_diffrn_radiation_wavelength 0.71073
_diffrn_reflns_av_R_equivalents 0.1087
_diffrn_reflns_av_sigmaI/netI 0.1364
_diffrn_reflns_limit_h_max 32
_diffrn_reflns_limit_h_min -32
_diffrn_reflns_limit_k_max 11
_diffrn_reflns_limit_k_min -11
_diffrn_reflns_limit_l_max 17
_diffrn_reflns_limit_l_min -23
_diffrn_reflns_number 7372
_diffrn_reflns_theta_full 25.03
_diffrn_reflns_theta_max 25.03
_diffrn_reflns_theta_min 2.66
_exptl_absorpt_coefficient_mu 0.143
_exptl_absorpt_correction_T_max 0.9720
_exptl_absorpt_correction_T_min 0.9652
_exptl_absorpt_correction_type Psi-Scans
_exptl_crystal_density_diffrn 1.159
_exptl_crystal_density_method 'not measured'
_exptl_crystal_F_000 1560
_exptl_crystal_size_max 0.25
_exptl_crystal_size_mid 0.25
_exptl_crystal_size_min 0.20
_refine_diff_density_max 0.232
_refine_diff_density_min -0.258
_refine_diff_density_rms 0.058
_refine_ls_extinction_method none
_refine_ls_goodness_of_fit_ref 0.960
_refine_ls_hydrogen_treatment mixed
_refine_ls_matrix_type full
_refine_ls_number_parameters 245
_refine_ls_number_reflns 3669
_refine_ls_number_restraints 0
_refine_ls_restrained_S_all 0.960
_refine_ls_R_factor_all 0.1363
_refine_ls_R_factor_gt 0.0634
_refine_ls_shift/su_max 0.016
_refine_ls_shift/su_mean 0.002
_refine_ls_structure_factor_coef Fsqd
_refine_ls_weighting_details 'calc w=1/[\s^2^(Fo^2^)+(0.0502P)^2^+0.0000P] where P=(Fo^2^+2Fc^2^)/3'
_refine_ls_weighting_scheme calc
_refine_ls_wR_factor_gt 0.1201
_refine_ls_wR_factor_ref 0.1464
_reflns_number_gt 1998
_reflns_number_total 3669
_reflns_threshold_expression >2sigma(I)
_cod_data_source_file 903175hsup1.cif
_cod_data_source_block rs9818
_cod_depositor_comments
;
The following automatic conversions were performed:

'_symmetry_cell_setting' value 'Monoclinic' changed to 'monoclinic'
according to /home/saulius/struct/CIF-dictionaries/cif_core.dic
dictionary named 'cif_core.dic' version 2.4.2 from 2011-04-26.

Automatic conversion script
Id: cif_fix_values 1891 2012-01-12 08:04:46Z andrius 
;
_cod_original_cell_volume 4166.6(14)
_cod_original_sg_symbol_H-M C2/c
_cod_database_code 7110569

loop_
_symmetry_equiv_pos_as_xyz
'x, y, z'
'-x, y, -z+1/2'
'x+1/2, y+1/2, z'
'-x+1/2, y+1/2, -z+1/2'
'-x, -y, -z'
'x, -y, z-1/2'
'-x+1/2, -y+1/2, -z'
'x+1/2, -y+1/2, z-1/2'

loop_
_atom_site_label
_atom_site_type_symbol
_atom_site_fract_x
_atom_site_fract_y
_atom_site_fract_z
_atom_site_U_iso_or_equiv
_atom_site_adp_type
_atom_site_occupancy
_atom_site_symmetry_multiplicity
_atom_site_calc_flag
_atom_site_refinement_flags
P1 P 0.11287(5) 0.05654(10) 0.28495(7) 0.0256(3) Uani 1 1 d .
O1 O 0.04954(11) 0.1271(2) 0.23910(16) 0.0278(6) Uani 1 1 d .
N1 N 0.07228(15) -0.1026(3) 0.3624(2) 0.0321(8) Uani 1 1 d .
C1 C 0.16357(18) 0.1559(4) 0.2763(2) 0.0277(9) Uani 1 1 d .
Li1 Li 0.0000 0.2447(9) 0.2500 0.036(2) Uani 1 2 d S
C2 C 0.22772(18) 0.1253(4) 0.3262(3) 0.0344(10) Uani 1 1 d .
H2A H 0.2458 0.0525 0.3670 0.041 Uiso 1 1 calc R
N2 N 0.05166(16) 0.3984(3) 0.3440(2) 0.0398(9) Uani 1 1 d .
Li2 Li 0.0000 -0.0162(9) 0.2500 0.030(2) Uani 1 2 d S
C3 C 0.2655(2) 0.1990(4) 0.3173(3) 0.0415(11) Uani 1 1 d .
H3A H 0.3093 0.1769 0.3522 0.050 Uiso 1 1 calc R
C4 C 0.2404(2) 0.3040(4) 0.2583(3) 0.0415(11) Uani 1 1 d .
H4A H 0.2667 0.3554 0.2529 0.050 Uiso 1 1 calc R
C5 C 0.1767(2) 0.3346(4) 0.2071(3) 0.0412(11) Uani 1 1 d .
H5A H 0.1588 0.4060 0.1654 0.049 Uiso 1 1 calc R
C6 C 0.1384(2) 0.2612(4) 0.2163(3) 0.0353(10) Uani 1 1 d .
H6A H 0.0946 0.2834 0.1811 0.042 Uiso 1 1 calc R
C7 C 0.09532(16) -0.0948(4) 0.2201(2) 0.0244(8) Uani 1 1 d .
C8 C 0.04983(19) -0.0867(4) 0.1289(3) 0.0350(10) Uani 1 1 d .
H8A H 0.0278 -0.0035 0.1020 0.042 Uiso 1 1 calc R
C9 C 0.0367(2) -0.1977(4) 0.0780(3) 0.0413(11) Uani 1 1 d .
H9A H 0.0064 -0.1905 0.0162 0.050 Uiso 1 1 calc R
C10 C 0.06778(19) -0.3200(4) 0.1169(3) 0.0374(11) Uani 1 1 d .
H10A H 0.0584 -0.3975 0.0820 0.045 Uiso 1 1 calc R
C11 C 0.11217(19) -0.3287(4) 0.2060(3) 0.0356(10) Uani 1 1 d .
H11A H 0.1337 -0.4125 0.2326 0.043 Uiso 1 1 calc R
C12 C 0.12613(18) -0.2179(4) 0.2576(3) 0.0304(9) Uani 1 1 d .
H12A H 0.1571 -0.2258 0.3193 0.036 Uiso 1 1 calc R
C13 C 0.15792(17) 0.0182(4) 0.3930(2) 0.0275(9) Uani 1 1 d .
H13A H 0.2006 0.0493 0.4340 0.033 Uiso 1 1 calc R
C14 C 0.13155(16) -0.0596(4) 0.4211(2) 0.0249(8) Uani 1 1 d .
C15 C 0.17167(17) -0.0945(4) 0.5180(2) 0.0287(9) Uani 1 1 d .
C16 C 0.1790(2) -0.2509(4) 0.5278(3) 0.0469(12) Uani 1 1 d .
H16A H 0.1998 -0.2835 0.5060 0.070 Uiso 1 1 calc R
H16B H 0.1370 -0.2932 0.4942 0.070 Uiso 1 1 calc R
H16C H 0.2050 -0.2754 0.5895 0.070 Uiso 1 1 calc R
C17 C 0.1371(2) -0.0445(5) 0.5494(3) 0.0412(11) Uani 1 1 d .
H17A H 0.1307 0.0543 0.5409 0.062 Uiso 1 1 calc R
H17B H 0.1627 -0.0659 0.6115 0.062 Uiso 1 1 calc R
H17C H 0.0958 -0.0902 0.5159 0.062 Uiso 1 1 calc R
C18 C 0.23789(18) -0.0314(5) 0.5765(3) 0.0442(12) Uani 1 1 d .
H18A H 0.2343 0.0681 0.5702 0.066 Uiso 1 1 calc R
H18B H 0.2616 -0.0659 0.5595 0.066 Uiso 1 1 calc R
H18C H 0.2604 -0.0558 0.6374 0.066 Uiso 1 1 calc R
C19 C 0.0572(3) 0.3789(6) 0.4205(4) 0.087(2) Uani 1 1 d .
H19A H 0.0785 0.4580 0.4593 0.130 Uiso 1 1 calc R
H19B H 0.0820 0.2964 0.4518 0.130 Uiso 1 1 calc R
H19C H 0.0147 0.3693 0.4018 0.130 Uiso 1 1 calc R
C20 C 0.1156(2) 0.4087(5) 0.3739(3) 0.0583(14) Uani 1 1 d .
H20A H 0.1377 0.4866 0.4136 0.087 Uiso 1 1 calc R
H20B H 0.1130 0.4216 0.3236 0.087 Uiso 1 1 calc R
H20C H 0.1392 0.3248 0.4046 0.087 Uiso 1 1 calc R
C21 C 0.0141(3) 0.5196(5) 0.2962(3) 0.0700(16) Uani 1 1 d .
H21A H 0.0415 0.6012 0.3255 0.105 Uiso 1 1 calc R
H21B H -0.0205 0.5268 0.2983 0.105 Uiso 1 1 calc R
H1 H 0.0622(15) -0.151(3) 0.386(2) 0.012(9) Uiso 1 1 d .

loop_
_atom_site_aniso_label
_atom_site_aniso_U_11
_atom_site_aniso_U_22
_atom_site_aniso_U_33
_atom_site_aniso_U_23
_atom_site_aniso_U_13
_atom_site_aniso_U_12
P1 0.0274(5) 0.0258(5) 0.0301(6) 0.0016(5) 0.0215(5) 0.0012(5)
O1 0.0276(14) 0.0274(14) 0.0331(15) 0.0002(12) 0.0219(13) 0.0026(11)
N1 0.035(2) 0.038(2) 0.030(2) 0.0021(16) 0.0240(18) -0.0032(16)
C1 0.033(2) 0.024(2) 0.037(2) -0.0030(18) 0.028(2) -0.0020(18)
Li1 0.044(6) 0.025(5) 0.051(6) 0.000 0.037(5) 0.000
C2 0.035(2) 0.038(2) 0.042(3) 0.001(2) 0.030(2) 0.002(2)
N2 0.045(2) 0.039(2) 0.046(2) -0.0072(18) 0.035(2) -0.0059(18)
Li2 0.031(5) 0.030(5) 0.032(5) 0.000 0.022(5) 0.000
C3 0.035(3) 0.051(3) 0.050(3) -0.010(2) 0.032(2) -0.010(2)
C4 0.061(3) 0.036(3) 0.059(3) -0.020(2) 0.053(3) -0.019(2)
C5 0.070(3) 0.025(2) 0.058(3) -0.001(2) 0.054(3) -0.004(2)
C6 0.045(3) 0.035(2) 0.044(3) 0.003(2) 0.037(2) 0.005(2)
C7 0.026(2) 0.023(2) 0.031(2) 0.0027(17) 0.0215(19) 0.0015(16)
C8 0.046(3) 0.029(2) 0.036(2) 0.0034(19) 0.029(2) 0.0080(19)
C9 0.043(3) 0.047(3) 0.030(2) 0.000(2) 0.022(2) 0.003(2)
C10 0.044(3) 0.040(3) 0.047(3) -0.016(2) 0.037(3) -0.007(2)
C11 0.036(2) 0.027(2) 0.045(3) 0.005(2) 0.027(2) 0.0053(19)
C12 0.033(2) 0.030(2) 0.032(2) -0.0002(19) 0.023(2) 0.0022(18)
C13 0.023(2) 0.030(2) 0.028(2) -0.0028(17) 0.0155(19) -0.0019(17)
C14 0.025(2) 0.0244(19) 0.028(2) -0.0021(18) 0.0184(18) 0.0045(17)
C15 0.030(2) 0.031(2) 0.023(2) -0.0009(17) 0.0165(19) 0.0050(18)
C16 0.061(3) 0.037(3) 0.035(3) 0.009(2) 0.028(2) 0.010(2)
C17 0.046(3) 0.050(3) 0.035(2) -0.002(2) 0.029(2) 0.001(2)
C18 0.032(2) 0.063(3) 0.028(2) -0.005(2) 0.016(2) -0.001(2)
C19 0.098(5) 0.118(5) 0.067(4) -0.024(4) 0.064(4) -0.043(4)
C20 0.056(3) 0.055(3) 0.078(4) -0.032(3) 0.050(3) -0.022(3)
C21 0.080(4) 0.037(3) 0.076(4) -0.015(3) 0.043(4) 0.004(3)

loop_
_atom_type_symbol
_atom_type_description
_atom_type_scat_dispersion_real
_atom_type_scat_dispersion_imag
_atom_type_scat_source
C C 0.0033 0.0016 'International Tables Vol C Tables 4.2.6.8 and 6.1.1.4'
H H 0.0000 0.0000 'International Tables Vol C Tables 4.2.6.8 and 6.1.1.4'
Li Li -0.0003 0.0001 'International Tables Vol C Tables 4.2.6.8 and 6.1.1.4'
N N 0.0061 0.0033 'International Tables Vol C Tables 4.2.6.8 and 6.1.1.4'
O O 0.0106 0.0060 'International Tables Vol C Tables 4.2.6.8 and 6.1.1.4'
P P 0.1023 0.0942 'International Tables Vol C Tables 4.2.6.8 and 6.1.1.4'

loop_
_geom_angle_atom_site_label_1
_geom_angle_atom_site_label_2
_geom_angle_atom_site_label_3
_geom_angle
_geom_angle_site_symmetry_1
_geom_angle_site_symmetry_3
O1 P1 C13 118.19(16) . .
O1 P1 C1 111.04(16) . .
C13 P1 C1 105.93(18) . .
O1 P1 C7 105.78(16) . .
C13 P1 C7 111.72(17) . .
C1 P1 C7 103.24(16) . .
O1 P1 Li2 46.10(18) . .
C13 P1 Li2 91.86(14) . .
C1 P1 Li2 156.77(19) . .
C7 P1 Li2 83.19(18) . .
P1 O1 Li1 146.85(17) . .
P1 O1 Li2 102.11(19) . .
Li1 O1 Li2 79.7(3) . .
C14 N1 Li2 128.8(3) . .
C6 C1 C2 118.1(3) . .
C6 C1 P1 120.4(3) . .
C2 C1 P1 121.4(3) . .
O1 Li1 O1 105.9(4) . 2
O1 Li1 N2 114.84(13) . .
O1 Li1 N2 116.56(13) 2 .
O1 Li1 N2 116.56(13) . 2
O1 Li1 N2 114.84(13) 2 2
N2 Li1 N2 88.0(4) . 2
O1 Li1 Li2 52.9(2) . .
O1 Li1 Li2 52.9(2) 2 .
N2 Li1 Li2 136.0(2) . .
N2 Li1 Li2 136.0(2) 2 .
C3 C2 C1 121.0(4) . .
C21 N2 C20 111.7(4) . .
C21 N2 C19 110.2(4) . .
C20 N2 C19 108.1(4) . .
C21 N2 Li1 102.4(3) . .
C20 N2 Li1 110.7(3) . .
C19 N2 Li1 113.8(3) . .
N1 Li2 N1 129.6(5) 2 .
N1 Li2 O1 114.28(15) 2 .
N1 Li2 O1 99.52(14) . .
N1 Li2 O1 99.52(14) 2 2
N1 Li2 O1 114.28(15) . 2
O1 Li2 O1 94.8(4) . 2
N1 Li2 Li1 115.2(2) 2 .
N1 Li2 Li1 115.2(2) . .
O1 Li2 Li1 47.38(19) . .
O1 Li2 Li1 47.38(19) 2 .
N1 Li2 P1 121.48(11) 2 .
N1 Li2 P1 72.15(10) . .
O1 Li2 P1 31.79(7) . .
O1 Li2 P1 120.5(3) 2 .
Li1 Li2 P1 75.33(17) . .
N1 Li2 P1 72.15(10) 2 2
N1 Li2 P1 121.48(11) . 2
O1 Li2 P1 120.5(3) . 2
O1 Li2 P1 31.79(7) 2 2
Li1 Li2 P1 75.33(17) . 2
P1 Li2 P1 150.7(3) . 2
C4 C3 C2 120.5(4) . .
C3 C4 C5 119.5(4) . .
C4 C5 C6 120.2(4) . .
C1 C6 C5 120.7(4) . .
C12 C7 C8 118.4(3) . .
C12 C7 P1 122.4(3) . .
C8 C7 P1 119.3(3) . .
C9 C8 C7 120.8(4) . .
C8 C9 C10 119.9(4) . .
C11 C10 C9 119.6(4) . .
C10 C11 C12 121.0(4) . .
C11 C12 C7 120.3(4) . .
C14 C13 P1 119.7(3) . .
N1 C14 C13 118.7(3) . .
N1 C14 C15 121.2(3) . .
C13 C14 C15 120.1(3) . .
C18 C15 C14 113.9(3) . .
C18 C15 C17 108.2(3) . .
C14 C15 C17 109.1(3) . .
C18 C15 C16 108.2(3) . .
C14 C15 C16 108.2(3) . .
C17 C15 C16 109.2(3) . .
N2 C21 C21 113.5(3) . 2

loop_
_geom_bond_atom_site_label_1
_geom_bond_atom_site_label_2
_geom_bond_distance
_geom_bond_site_symmetry_2
P1 O1 1.517(3) .
P1 C13 1.706(4) .
P1 C1 1.810(4) .
P1 C7 1.823(4) .
P1 Li2 2.816(2) .
O1 Li1 1.913(6) .
O1 Li2 2.075(6) .
N1 C14 1.321(5) .
N1 Li2 1.990(5) .
C1 C6 1.385(5) .
C1 C2 1.391(5) .
Li1 O1 1.913(6) 2
Li1 N2 2.094(7) .
Li1 N2 2.094(7) 2
Li1 Li2 2.558(13) .
C2 C3 1.378(5) .
N2 C21 1.456(5) .
N2 C20 1.459(5) .
N2 C19 1.463(6) .
Li2 N1 1.990(5) 2
Li2 O1 2.075(6) 2
Li2 P1 2.816(2) 2
C3 C4 1.372(6) .
C4 C5 1.378(6) .
C5 C6 1.390(5) .
C7 C12 1.384(5) .
C7 C8 1.400(5) .
C8 C9 1.373(5) .
C9 C10 1.383(5) .
C10 C11 1.369(5) .
C11 C12 1.375(5) .
C13 C14 1.408(5) .
C14 C15 1.532(5) .
C15 C18 1.524(5) .
C15 C17 1.535(5) .
C15 C16 1.543(5) .
C21 C21 1.480(10) 2
